data_2008972
loop_
_publ_author_name
'Wheatley, Paul S.'
'Lough, Alan J.'
'Ferguson, George'
'Glidewell, Christopher'

_publ_section_title
;
 Four interpenetrating three-dimensional frameworks in the
 hydrogen-bonded structure of 5-hydroxyisophthalic
 acid--4,4'-trimethylenedipyridine (1/1)
;
_journal_issue 9
_journal_name_full 'Acta Crystallographica Section C'
_journal_page_first 1486
_journal_page_last 1489
_journal_paper_doi 10.1107/S0108270199006356
_journal_volume 55
_journal_year 1999
_chemical_formula_moiety 'C13 H15 N2 + , C8 H5 O5 -'
_chemical_formula_sum 'C21 H20 N2 O5'
_chemical_formula_weight 380.39
_chemical_name_systematic
;
5-Hydroxyisophthalic acid--4,4'-trimethylenedipyridine (1/1)
;
_space_group_IT_number 14
_symmetry_cell_setting monoclinic
_symmetry_space_group_name_Hall '-P 2ybc'
_symmetry_space_group_name_H-M 'P 1 21/c 1'
_cell_angle_alpha 90.00
_cell_angle_beta 92.554(3)
_cell_angle_gamma 90.00
_cell_formula_units_Z 4
_cell_length_a 19.2490(6)
_cell_length_b 7.3915(4)
_cell_length_c 12.6587(6)
_cell_measurement_reflns_used 4073
_cell_measurement_temperature 100.00(10)
_cell_measurement_theta_max 27.48
_cell_measurement_theta_min 4.21
_cell_volume 1799.28(14)
_computing_cell_refinement 'DENZO-SMN (Otwinowski & Minor, 1997)'
_computing_data_collection 'Kappa-CCD Server Software (Nonius, 1997)'
_computing_data_reduction DENZO-SMN
_computing_molecular_graphics 'NRCVAX96, ORTEPII (Johnson, 1976) and PLATON (Spek, 1999)'
_computing_publication_material 'NRCVAX96, SHELXL97  and PRPKAPPA (Ferguson, 1999)'
_computing_structure_refinement 'NRCVAX96 (Gabe et al., 1989) and SHELXL97 (Sheldrick, 1997b)'
_computing_structure_solution 'SHELXS97 (Sheldrick, 1997a)'
_diffrn_ambient_temperature 100.00(10)
_diffrn_measured_fraction_theta_full 0.988
_diffrn_measured_fraction_theta_max 0.988
_diffrn_measurement_device_type Kappa-CCD
_diffrn_measurement_method '\f scans and \w scans with \k offsets'
_diffrn_radiation_monochromator graphite
_diffrn_radiation_source 'fine-focus sealed X-ray tube'
_diffrn_radiation_type 'Mo K\a'
_diffrn_radiation_wavelength 0.71073
_diffrn_reflns_av_R_equivalents 0.056
_diffrn_reflns_av_sigmaI/netI 0.072
_diffrn_reflns_limit_h_max 24
_diffrn_reflns_limit_h_min -24
_diffrn_reflns_limit_k_max 0
_diffrn_reflns_limit_k_min -9
_diffrn_reflns_limit_l_max 16
_diffrn_reflns_limit_l_min 0
_diffrn_reflns_number 11920
_diffrn_reflns_theta_full 27.48
_diffrn_reflns_theta_max 27.48
_diffrn_reflns_theta_min 4.21
_diffrn_standards_decay_% negligible
_exptl_absorpt_coefficient_mu 0.101
_exptl_absorpt_correction_T_max 0.980
_exptl_absorpt_correction_T_min 0.972
_exptl_absorpt_correction_type multi-scan
_exptl_absorpt_process_details 'DENZO-SMN (Otwinowski & Minor, 1997)'
_exptl_crystal_colour colourless
_exptl_crystal_density_diffrn 1.404
_exptl_crystal_density_method 'not measured'
_exptl_crystal_description block
_exptl_crystal_F_000 800
_exptl_crystal_size_max 0.28
_exptl_crystal_size_mid 0.25
_exptl_crystal_size_min 0.20
_refine_diff_density_max 0.232
_refine_diff_density_min -0.293
_refine_ls_extinction_method none
_refine_ls_goodness_of_fit_ref 1.025
_refine_ls_hydrogen_treatment constr
_refine_ls_matrix_type full
_refine_ls_number_parameters 255
_refine_ls_number_reflns 4073
_refine_ls_number_restraints 0
_refine_ls_restrained_S_all 1.025
_refine_ls_R_factor_all 0.081
_refine_ls_R_factor_gt 0.046
_refine_ls_shift/su_max <0.001
_refine_ls_shift/su_mean 0.000
_refine_ls_structure_factor_coef Fsqd
_refine_ls_weighting_details 'w = 1/[\s^2^(Fo^2^)+(0.0569P)^2^] where P=(Fo^2^+2Fc^2^)/3'
_refine_ls_weighting_scheme calc
_refine_ls_wR_factor_ref 0.116
_reflns_number_gt 2707
_reflns_number_total 4073
_reflns_threshold_expression I>2\s(I)
_cod_data_source_file sk1297.cif
_cod_data_source_block 9908
_cod_original_sg_symbol_H-M 'P 21/c'
_cod_database_code 2008972
_cod_database_fobs_code 2008972

loop_
_symmetry_equiv_pos_as_xyz
'x, y, z'
'x, -y+1/2, z+1/2'
'-x, -y, -z'
'-x, y+1/2, -z+1/2'

loop_
_atom_site_label
_atom_site_fract_x
_atom_site_fract_y
_atom_site_fract_z
_atom_site_U_iso_or_equiv
_atom_site_adp_type
_atom_site_calc_flag
_atom_site_refinement_flags
_atom_site_occupancy
_atom_site_disorder_assembly
_atom_site_disorder_group
_atom_site_type_symbol
O11 0.16397(6) 0.10457(18) 0.54124(9) 0.0281(3) Uani d . 1 . . O
O12 0.10422(5) 0.11595(18) 0.38526(9) 0.0256(3) Uani d . 1 . . O
O21 0.45290(5) -0.2155(2) 0.41673(9) 0.0319(3) Uani d . 1 . . O
O22 0.39062(5) -0.23566(17) 0.56013(8) 0.0227(3) Uani d . 1 . . O
O5 0.27376(6) -0.09049(18) 0.12163(8) 0.0259(3) Uani d . 1 . . O
C1 0.21964(7) 0.0026(2) 0.38821(12) 0.0191(4) Uani d . 1 . . C
C2 0.27752(8) -0.0556(2) 0.44901(12) 0.0194(4) Uani d . 1 . . C
C3 0.33494(7) -0.1257(2) 0.39947(12) 0.0188(4) Uani d . 1 . . C
C4 0.33453(8) -0.1334(2) 0.29013(12) 0.0189(4) Uani d . 1 . . C
C5 0.27642(8) -0.0784(2) 0.22901(12) 0.0200(4) Uani d . 1 . . C
C6 0.21853(8) -0.0101(2) 0.27886(13) 0.0204(4) Uani d . 1 . . C
C11 0.15974(8) 0.0793(2) 0.44597(13) 0.0205(4) Uani d . 1 . . C
C21 0.39767(8) -0.1966(2) 0.46260(12) 0.0207(4) Uani d . 1 . . C
N31 0.00701(7) 0.2461(2) 0.50221(11) 0.0237(3) Uani d . 1 . . N
C32 0.02280(8) 0.2900(3) 0.60319(13) 0.0259(4) Uani d . 1 . . C
C33 -0.02491(8) 0.3608(3) 0.66974(13) 0.0242(4) Uani d . 1 . . C
C34 -0.09362(8) 0.3882(2) 0.63301(12) 0.0204(4) Uani d . 1 . . C
C35 -0.10933(8) 0.3444(3) 0.52836(13) 0.0233(4) Uani d . 1 . . C
C36 -0.05848(8) 0.2744(3) 0.46678(13) 0.0255(4) Uani d . 1 . . C
N41 -0.47424(6) 0.6845(2) 0.62217(11) 0.0237(3) Uani d . 1 . . N
C42 -0.42377(8) 0.6751(3) 0.55319(13) 0.0243(4) Uani d . 1 . . C
C43 -0.35654(8) 0.6349(2) 0.58748(13) 0.0223(4) Uani d . 1 . . C
C44 -0.34061(8) 0.6047(2) 0.69398(12) 0.0190(4) Uani d . 1 . . C
C45 -0.39527(8) 0.6139(3) 0.76269(13) 0.0261(4) Uani d . 1 . . C
C46 -0.46143(8) 0.6549(3) 0.72541(13) 0.0276(4) Uani d . 1 . . C
C51 -0.14622(7) 0.4602(3) 0.70695(13) 0.0227(4) Uani d . 1 . . C
C52 -0.21736(7) 0.5040(2) 0.65538(12) 0.0204(4) Uani d . 1 . . C
C53 -0.26853(7) 0.5610(2) 0.73737(12) 0.0202(4) Uani d . 1 . . C
H12 0.0721 0.1521 0.4228 0.038 Uiso calc R 1 . . H
H5 0.3105 -0.1387 0.1017 0.039 Uiso calc R 1 . . H
H2 0.2779 -0.0475 0.5239 0.023 Uiso calc R 1 . . H
H4 0.3744 -0.1766 0.2564 0.023 Uiso calc R 1 . . H
H6 0.1786 0.0274 0.2379 0.025 Uiso calc R 1 . . H
H32 0.0691 0.2714 0.6301 0.031 Uiso calc R 1 . . H
H33 -0.0111 0.3909 0.7406 0.029 Uiso calc R 1 . . H
H35 -0.1551 0.3625 0.4990 0.028 Uiso calc R 1 . . H
H36 -0.0707 0.2446 0.3953 0.031 Uiso calc R 1 . . H
H41 -0.5169 0.7108 0.5991 0.028 Uiso calc R 1 . . H
H42 -0.4343 0.6963 0.4802 0.029 Uiso calc R 1 . . H
H43 -0.3210 0.6279 0.5380 0.027 Uiso calc R 1 . . H
H45 -0.3866 0.5914 0.8360 0.031 Uiso calc R 1 . . H
H46 -0.4981 0.6623 0.7730 0.033 Uiso calc R 1 . . H
H51A -0.1272 0.5714 0.7409 0.027 Uiso calc R 1 . . H
H51B -0.1525 0.3698 0.7635 0.027 Uiso calc R 1 . . H
H52A -0.2125 0.6029 0.6034 0.024 Uiso calc R 1 . . H
H52B -0.2356 0.3963 0.6169 0.024 Uiso calc R 1 . . H
H53A -0.2718 0.4624 0.7898 0.024 Uiso calc R 1 . . H
H53B -0.2496 0.6687 0.7752 0.024 Uiso calc R 1 . . H

loop_
_atom_site_aniso_label
_atom_site_aniso_U_11
_atom_site_aniso_U_22
_atom_site_aniso_U_33
_atom_site_aniso_U_12
_atom_site_aniso_U_13
_atom_site_aniso_U_23
O11 0.0239(6) 0.0394(9) 0.0213(7) 0.0080(5) 0.0031(5) -0.0023(6)
O12 0.0167(6) 0.0358(8) 0.0246(6) 0.0067(5) 0.0036(5) -0.0014(6)
O21 0.0159(6) 0.0568(10) 0.0234(6) 0.0072(5) 0.0051(5) 0.0070(6)
O22 0.0187(5) 0.0319(8) 0.0176(6) 0.0013(5) 0.0018(4) 0.0019(5)
O5 0.0221(6) 0.0382(9) 0.0176(6) 0.0064(5) 0.0016(4) 0.0001(5)
C1 0.0165(7) 0.0169(9) 0.0240(9) -0.0006(6) 0.0032(6) -0.0002(7)
C2 0.0189(7) 0.0215(10) 0.0178(8) -0.0003(6) 0.0019(6) 0.0002(7)
C3 0.0156(8) 0.0204(9) 0.0203(8) -0.0027(6) 0.0015(6) 0.0018(7)
C4 0.0152(7) 0.0195(9) 0.0223(8) 0.0002(6) 0.0047(6) 0.0015(7)
C5 0.0207(8) 0.0216(10) 0.0178(8) -0.0017(7) 0.0015(6) 0.0006(7)
C6 0.0175(8) 0.0210(10) 0.0227(9) 0.0017(6) -0.0009(6) 0.0031(7)
C11 0.0182(8) 0.0209(10) 0.0225(9) 0.0008(6) 0.0019(6) 0.0011(7)
C21 0.0182(8) 0.0237(10) 0.0201(8) -0.0004(7) 0.0020(6) 0.0000(7)
N31 0.0193(7) 0.0247(9) 0.0274(8) 0.0020(6) 0.0039(6) 0.0012(7)
C32 0.0178(8) 0.0332(12) 0.0267(9) 0.0040(7) 0.0019(7) 0.0053(8)
C33 0.0198(8) 0.0308(11) 0.0222(9) 0.0022(7) 0.0009(7) 0.0030(8)
C34 0.0175(8) 0.0195(10) 0.0243(9) -0.0003(6) 0.0023(6) 0.0030(7)
C35 0.0166(8) 0.0290(11) 0.0242(9) 0.0006(7) 0.0018(6) 0.0003(7)
C36 0.0214(8) 0.0305(12) 0.0248(9) -0.0001(7) 0.0014(7) -0.0033(8)
N41 0.0157(6) 0.0313(9) 0.0239(8) 0.0036(6) 0.0004(5) 0.0004(6)
C42 0.0221(8) 0.0298(11) 0.0213(9) 0.0006(7) 0.0030(7) 0.0025(8)
C43 0.0190(8) 0.0263(10) 0.0219(9) 0.0013(7) 0.0037(6) 0.0001(7)
C44 0.0190(8) 0.0162(9) 0.0218(9) 0.0004(6) 0.0012(6) -0.0021(7)
C45 0.0218(8) 0.0382(12) 0.0183(9) 0.0032(7) 0.0010(7) 0.0000(8)
C46 0.0213(8) 0.0387(12) 0.0232(9) 0.0045(7) 0.0058(7) 0.0009(8)
C51 0.0174(8) 0.0289(11) 0.0216(9) 0.0022(7) 0.0005(6) -0.0008(7)
C52 0.0160(8) 0.0239(10) 0.0213(9) 0.0012(6) 0.0011(6) -0.0002(7)
C53 0.0175(7) 0.0231(10) 0.0199(8) 0.0020(6) -0.0005(6) 0.0002(7)

loop_
_atom_type_symbol
_atom_type_description
_atom_type_scat_dispersion_real
_atom_type_scat_dispersion_imag
_atom_type_scat_source
C C 0.0033 0.0016 'International Tables Vol C Tables 4.2.6.8 and 6.1.1.4'
H H 0.0000 0.0000 'International Tables Vol C Tables 4.2.6.8 and 6.1.1.4'
N N 0.0061 0.0033 'International Tables Vol C Tables 4.2.6.8 and 6.1.1.4'
O O 0.0106 0.0060 'International Tables Vol C Tables 4.2.6.8 and 6.1.1.4'

loop_
_geom_angle_atom_site_label_1
_geom_angle_atom_site_label_2
_geom_angle_atom_site_label_3
_geom_angle
_geom_angle_publ_flag
C2 C1 C6 120.44(14) no
C2 C1 C11 117.34(14) no
C6 C1 C11 122.22(14) no
C1 C2 C3 119.77(14) no
C2 C3 C4 119.67(14) no
C2 C3 C21 121.43(14) no
C4 C3 C21 118.89(14) no
C3 C4 C5 120.82(14) no
O5 C5 C4 121.98(14) y
O5 C5 C6 118.62(14) y
C4 C5 C6 119.40(15) no
C1 C6 C5 119.85(14) no
O11 C11 O12 124.22(14) y
O11 C11 C1 121.33(14) no
O12 C11 C1 114.45(14) no
O21 C21 O22 123.71(15) y
O21 C21 C3 118.18(14) no
O22 C21 C3 118.10(13) no
C32 N31 C36 116.93(13) y
N31 C32 C33 123.11(15) no
C32 C33 C34 119.93(16) no
C35 C34 C33 116.59(14) no
C35 C34 C51 123.59(14) no
C33 C34 C51 119.81(14) no
C36 C35 C34 119.91(15) no
N31 C36 C35 123.50(16) no
C42 N41 C46 121.48(14) y
N41 C42 C43 120.31(15) no
C42 C43 C44 120.28(14) no
C43 C44 C45 117.23(14) no
C43 C44 C53 123.34(13) no
C45 C44 C53 119.42(14) no
C46 C45 C44 120.66(15) no
N41 C46 C45 120.01(14) no
C34 C51 C52 115.12(13) no
C53 C52 C51 111.27(13) no
C44 C53 C52 115.15(13) no

loop_
_geom_bond_atom_site_label_1
_geom_bond_atom_site_label_2
_geom_bond_site_symmetry_2
_geom_bond_distance
_geom_bond_publ_flag
O11 C11 . 1.220(2) y
O12 C11 . 1.317(2) y
O21 C21 . 1.242(2) y
O22 C21 . 1.281(2) y
O5 C5 . 1.361(2) y
C1 C6 . 1.387(2) no
C1 C2 . 1.394(2) no
C1 C11 . 1.503(2) no
C2 C3 . 1.395(2) no
C3 C4 . 1.385(2) no
C3 C21 . 1.512(2) no
C4 C5 . 1.392(2) no
C5 C6 . 1.399(2) no
N31 C32 . 1.341(2) y
N31 C36 . 1.335(2) y
C32 C33 . 1.377(2) no
C33 C34 . 1.397(2) no
C34 C35 . 1.384(2) no
C34 C51 . 1.506(2) no
C35 C36 . 1.379(2) no
N41 C42 . 1.337(2) y
N41 C46 . 1.337(2) y
C42 C43 . 1.379(2) no
C43 C44 . 1.387(2) no
C44 C45 . 1.396(2) no
C44 C53 . 1.505(2) no
C45 C46 . 1.372(2) no
C51 C52 . 1.525(2) no
C52 C53 . 1.522(2) no

loop_
_geom_hbond_atom_site_label_D
_geom_hbond_atom_site_label_H
_geom_hbond_atom_site_label_A
_geom_hbond_site_symmetry_A
_geom_hbond_distance_DH
_geom_hbond_distance_HA
_geom_hbond_distance_DA
_geom_hbond_angle_DHA
_geom_hbond_publ_flag
O5 H5 O22 2_544 0.84 1.89 2.734(2) 176 yes
O12 H12 N31 . 0.84 1.78 2.620(2) 175 yes
N41 H41 O22 1_465 0.88 1.87 2.748(2) 176 yes
C32 H32 O11 . 0.95 2.51 3.173(2) 127 no
C42 H42 O21 1_465 0.95 2.37 2.985(2) 122 no
C46 H46 O21 2_455 0.95 2.12 3.023(2) 158 yes

loop_
_geom_torsion_atom_site_label_1
_geom_torsion_atom_site_label_2
_geom_torsion_atom_site_label_3
_geom_torsion_atom_site_label_4
_geom_torsion
_geom_torsion_publ_flag
C6 C1 C2 C3 0.5(3) no
C11 C1 C2 C3 -179.18(15) no
C1 C2 C3 C4 1.4(3) no
C1 C2 C3 C21 -177.76(16) no
C2 C3 C4 C5 -2.5(3) no
C21 C3 C4 C5 176.63(15) no
C3 C4 C5 O5 -177.65(16) no
C3 C4 C5 C6 1.8(3) no
C2 C1 C6 C5 -1.3(3) no
C11 C1 C6 C5 178.39(16) no
O5 C5 C6 C1 179.59(15) no
C4 C5 C6 C1 0.2(3) no
C6 C1 C11 O11 -173.31(16) no
C2 C1 C11 O11 6.4(3) no
C6 C1 C11 O12 6.4(2) no
C2 C1 C11 O12 -173.92(15) no
C4 C3 C21 O21 18.2(3) no
C2 C3 C21 O21 -162.67(17) no
C4 C3 C21 O22 -161.01(15) no
C2 C3 C21 O22 18.1(3) no
C36 N31 C32 C33 0.1(3) no
N31 C32 C33 C34 0.6(3) no
C32 C33 C34 C35 -1.3(3) no
C32 C33 C34 C51 178.09(17) no
C33 C34 C35 C36 1.2(3) no
C51 C34 C35 C36 -178.16(17) no
C32 N31 C36 C35 -0.2(3) no
C34 C35 C36 N31 -0.4(3) no
C46 N41 C42 C43 -0.3(3) no
N41 C42 C43 C44 -0.3(3) no
C42 C43 C44 C45 1.1(3) no
C42 C43 C44 C53 -179.75(17) no
C43 C44 C45 C46 -1.3(3) no
C53 C44 C45 C46 179.48(17) no
C42 N41 C46 C45 0.0(3) no
C44 C45 C46 N41 0.8(3) no
C33 C34 C51 C52 173.63(16) y
C35 C34 C51 C52 -7.1(3) no
C34 C51 C52 C53 175.36(15) y
C43 C44 C53 C52 -15.1(2) no
C45 C44 C53 C52 164.04(16) y
C51 C52 C53 C44 -179.24(15) y

loop_
_cod_related_entry_id
_cod_related_entry_database
_cod_related_entry_code
1 ChemSpider 21105762
